data_7718206
loop_
_publ_author_name
'Saha, Koushik'
'Dutta, Basudeb'
'Das, Pubali'
'Chandra, Angeera'
'Samanta, Arnab'
'Jana, Sudeep Ranjan'
'Naskar, Sudip'
'Saha, Rajat'
'Ray, Partha Pratim'
'Sinha, Chittaranjan'

_publ_section_title
;
 Structure-directing effect of terephthalate in bridging Zn(II)- and
 Cd(II)-based coordination polymers towards application in the detection
 of trace quantities of Pd<sup>2+</sup> in aqueous media and their
 electrical conductivities.
;
_journal_issue 8
_journal_name_full 'Dalton transactions (Cambridge, England : 2003)'
_journal_page_first 3346
_journal_page_last 3361
_journal_paper_doi 10.1039/d4dt03075c
_journal_volume 54
_journal_year 2025
_chemical_formula_moiety 'C27 H18 N2 O4 Zn'
_chemical_formula_sum 'C27 H18 N2 O4 Zn'
_chemical_formula_weight 499.80
_space_group_crystal_system triclinic
_space_group_IT_number 2
_space_group_name_Hall '-P 1'
_space_group_name_H-M_alt 'P -1'
_atom_sites_solution_hydrogens geom
_audit_creation_method SHELXL-2018/3
_audit_update_record
;
2024-12-01 deposited with the CCDC.	2025-01-02 downloaded from the CCDC.
;
_cell_angle_alpha 110.319(4)
_cell_angle_beta 100.038(4)
_cell_angle_gamma 98.351(4)
_cell_formula_units_Z 2
_cell_length_a 10.8901(16)
_cell_length_b 10.9435(16)
_cell_length_c 11.3604(17)
_cell_measurement_reflns_used 45575
_cell_measurement_temperature 298(2)
_cell_measurement_theta_max 27.163
_cell_measurement_theta_min 2.975
_cell_volume 1218.8(3)
_computing_cell_refinement 'SAINT (Bruker, 2008)'
_computing_data_collection 'APEX2 (Bruker, 2008)'
_computing_data_reduction 'SAINT (Bruker, 2008)'
_computing_structure_refinement 'SHELXL-2018/3 (Sheldrick, 2018)'
_computing_structure_solution 'SHELXT (Sheldrick, 2008)'
_diffrn_ambient_temperature 298(2)
_diffrn_measured_fraction_theta_full 0.994
_diffrn_measured_fraction_theta_max 0.987
_diffrn_measurement_device_type 'Bruker APEX-II CCD'
_diffrn_measurement_method '\w scan'
_diffrn_radiation_type MoK\a
_diffrn_radiation_wavelength 0.71073
_diffrn_reflns_av_R_equivalents 0.0496
_diffrn_reflns_av_unetI/netI 0.0248
_diffrn_reflns_Laue_measured_fraction_full 0.994
_diffrn_reflns_Laue_measured_fraction_max 0.987
_diffrn_reflns_limit_h_max 13
_diffrn_reflns_limit_h_min -13
_diffrn_reflns_limit_k_max 14
_diffrn_reflns_limit_k_min -14
_diffrn_reflns_limit_l_max 14
_diffrn_reflns_limit_l_min -14
_diffrn_reflns_number 45575
_diffrn_reflns_point_group_measured_fraction_full 0.994
_diffrn_reflns_point_group_measured_fraction_max 0.987
_diffrn_reflns_theta_full 25.242
_diffrn_reflns_theta_max 27.163
_diffrn_reflns_theta_min 2.975
_exptl_absorpt_coefficient_mu 1.042
_exptl_absorpt_correction_type multi-scan
_exptl_absorpt_process_details '(SADABS; Bruker, 2008)'
_exptl_crystal_colour Yellow
_exptl_crystal_density_diffrn 1.362
_exptl_crystal_description Block
_exptl_crystal_F_000 512
_exptl_crystal_size_max 0.250
_exptl_crystal_size_mid 0.190
_exptl_crystal_size_min 0.150
_exptl_transmission_factor_max 0.855
_exptl_transmission_factor_min 0.789
_refine_diff_density_max 1.689
_refine_diff_density_min -0.485
_refine_diff_density_rms 0.126
_refine_ls_extinction_method none
_refine_ls_goodness_of_fit_ref 1.113
_refine_ls_hydrogen_treatment constr
_refine_ls_matrix_type full
_refine_ls_number_parameters 307
_refine_ls_number_reflns 5337
_refine_ls_number_restraints 0
_refine_ls_restrained_S_all 1.113
_refine_ls_R_factor_all 0.0565
_refine_ls_R_factor_gt 0.0524
_refine_ls_shift/su_max 0.000
_refine_ls_shift/su_mean 0.000
_refine_ls_structure_factor_coef Fsqd
_refine_ls_weighting_details 'w=1/[\s^2^(Fo^2^)+(0.1153P)^2^+1.0047P] where P=(Fo^2^+2Fc^2^)/3'
_refine_ls_weighting_scheme calc
_refine_ls_wR_factor_gt 0.1666
_refine_ls_wR_factor_ref 0.1715
_reflns_Friedel_coverage 0.000
_reflns_number_gt 4876
_reflns_number_total 5337
_reflns_threshold_expression 'I > 2\s(I)'
_cod_data_source_file d4dt03075c2.cif
_cod_data_source_block shelx_CCDC1
_cod_database_code 7718206
_shelx_shelxl_version_number 2018/3
_shelx_space_group_comment
;
The symmetry employed for this shelxl refinement is uniquely defined
by the following loop, which should always be used as a source of
symmetry information in preference to the above space-group names.
They are only intended as comments.
;
_shelx_estimated_absorpt_t_min 0.781
_shelx_estimated_absorpt_t_max 0.859

loop_
_space_group_symop_operation_xyz
'x, y, z'
'-x, -y, -z'

loop_
_atom_site_label
_atom_site_type_symbol
_atom_site_fract_x
_atom_site_fract_y
_atom_site_fract_z
_atom_site_U_iso_or_equiv
_atom_site_adp_type
_atom_site_occupancy
_atom_site_site_symmetry_order
_atom_site_calc_flag
_atom_site_refinement_flags_posn
_atom_site_refinement_flags_adp
_atom_site_refinement_flags_occupancy
_atom_site_disorder_assembly
_atom_site_disorder_group
Zn1 Zn 0.46795(3) 0.44361(3) 0.85728(3) 0.02741(15) Uani 1 1 d . . . . .
O1 O 0.4673(3) 0.2777(3) 0.9012(3) 0.0513(7) Uani 1 1 d . . . . .
O2 O 0.5165(3) 0.3590(2) 1.1179(3) 0.0504(7) Uani 1 1 d . . . . .
O3 O 0.6594(2) 0.4731(3) 0.8852(3) 0.0494(6) Uani 1 1 d . . . . .
O4 O 0.7054(2) 0.5496(3) 1.0997(3) 0.0490(6) Uani 1 1 d . . . . .
N1 N 0.4081(3) 0.3552(3) 0.6611(3) 0.0401(6) Uani 1 1 d . . . . .
N2 N 0.1406(4) 0.2029(4) 0.2105(4) 0.0565(9) Uani 1 1 d . . . . .
C1 C 0.4827(4) 0.3644(5) 0.5831(4) 0.0601(11) Uani 1 1 d . . . . .
H1 H 0.569794 0.399560 0.619157 0.072 Uiso 1 1 calc R U . . .
C2 C 0.4388(4) 0.3249(6) 0.4516(5) 0.0719(14) Uani 1 1 d . . . . .
H2 H 0.494950 0.335130 0.401011 0.086 Uiso 1 1 calc R U . . .
C3 C 0.3106(4) 0.2701(5) 0.3959(4) 0.0529(9) Uani 1 1 d . . . . .
C4 C 0.2336(5) 0.2527(5) 0.4746(5) 0.0659(13) Uani 1 1 d . . . . .
H4 H 0.147231 0.211993 0.439897 0.079 Uiso 1 1 calc R U . . .
C5 C 0.2850(4) 0.2961(5) 0.6058(4) 0.0621(12) Uani 1 1 d . . . . .
H5 H 0.231550 0.283690 0.658176 0.075 Uiso 1 1 calc R U . . .
C6 C 0.2574(5) 0.2396(5) 0.2575(4) 0.0604(11) Uani 1 1 d . . . . .
H6 H 0.312295 0.248081 0.205202 0.073 Uiso 1 1 calc R U . . .
C7 C 0.0878(4) 0.1770(4) 0.0783(4) 0.0512(9) Uani 1 1 d . . . . .
C8 C 0.1581(4) 0.1600(5) -0.0163(4) 0.0538(9) Uani 1 1 d . . . . .
H8 H 0.245076 0.162602 0.005854 0.065 Uiso 1 1 calc R U . . .
C9 C 0.1002(4) 0.1394(4) -0.1419(4) 0.0532(9) Uani 1 1 d . . . . .
H9 H 0.147572 0.129291 -0.204049 0.064 Uiso 1 1 calc R U . . .
C10 C -0.0288(4) 0.1341(4) -0.1735(4) 0.0499(9) Uani 1 1 d . . . . .
C11 C -0.1149(4) 0.1188(4) -0.2955(4) 0.0581(11) Uani 1 1 d . . . . .
C12 C -0.0911(6) 0.1133(6) -0.4151(5) 0.0741(14) Uani 1 1 d . . . . .
H12 H -0.008865 0.116288 -0.428089 0.089 Uiso 1 1 calc R U . . .
C13 C -0.1914(7) 0.1035(7) -0.5119(6) 0.0888(18) Uani 1 1 d . . . . .
H13 H -0.177815 0.098684 -0.591785 0.107 Uiso 1 1 calc R U . . .
C14 C -0.3123(7) 0.1009(8) -0.4907(7) 0.101(2) Uani 1 1 d . . . . .
H14 H -0.379700 0.090838 -0.558579 0.121 Uiso 1 1 calc R U . . .
C15 C -0.3368(6) 0.1122(7) -0.3761(7) 0.0868(18) Uani 1 1 d . . . . .
H15 H -0.418638 0.114703 -0.363326 0.104 Uiso 1 1 calc R U . . .
C16 C -0.2379(5) 0.1201(5) -0.2775(5) 0.0663(12) Uani 1 1 d . . . . .
C17 C -0.2388(4) 0.1352(5) -0.1401(5) 0.0635(12) Uani 1 1 d . . . . .
H17A H -0.267177 0.214871 -0.095177 0.076 Uiso 1 1 calc R U . . .
H17B H -0.293094 0.057800 -0.138002 0.076 Uiso 1 1 calc R U . . .
C18 C -0.1018(4) 0.1461(4) -0.0832(5) 0.0514(9) Uani 1 1 d . . . . .
C19 C -0.0433(4) 0.1676(4) 0.0445(5) 0.0550(10) Uani 1 1 d . . . . .
H19 H -0.091451 0.175382 0.105766 0.066 Uiso 1 1 calc R U . . .
C20 C 0.7350(3) 0.5105(3) 0.9932(4) 0.0375(7) Uani 1 1 d . . . . .
C21 C 0.8730(3) 0.5065(3) 0.9968(4) 0.0378(7) Uani 1 1 d . . . . .
C22 C 0.9599(3) 0.5391(4) 1.1134(4) 0.0461(8) Uani 1 1 d . . . . .
H22 H 0.933257 0.565588 1.190087 0.055 Uiso 1 1 calc R U . . .
C23 C 1.0867(3) 0.5323(4) 1.1165(4) 0.0456(8) Uani 1 1 d . . . . .
H23 H 1.144614 0.554125 1.195119 0.055 Uiso 1 1 calc R U . . .
C24 C 0.4930(3) 0.2663(3) 1.0079(4) 0.0380(7) Uani 1 1 d . . . . .
C25 C 0.4954(3) 0.1277(3) 1.0048(4) 0.0351(7) Uani 1 1 d . . . . .
C26 C 0.5514(3) 0.1100(3) 1.1148(4) 0.0405(7) Uani 1 1 d . . . . .
H26 H 0.585964 0.183775 1.191822 0.049 Uiso 1 1 calc R U . . .
C27 C 0.5563(4) -0.0174(3) 1.1109(4) 0.0415(7) Uani 1 1 d . . . . .
H27 H 0.593928 -0.029062 1.185149 0.050 Uiso 1 1 calc R U . . .

loop_
_atom_site_aniso_label
_atom_site_aniso_U_11
_atom_site_aniso_U_22
_atom_site_aniso_U_33
_atom_site_aniso_U_23
_atom_site_aniso_U_13
_atom_site_aniso_U_12
Zn1 0.0222(2) 0.0245(2) 0.0409(2) 0.01576(15) 0.01055(14) 0.00949(13)
O1 0.0637(17) 0.0327(13) 0.0725(18) 0.0330(13) 0.0207(14) 0.0188(12)
O2 0.0604(17) 0.0280(12) 0.0724(18) 0.0242(12) 0.0228(14) 0.0177(11)
O3 0.0202(10) 0.0573(16) 0.0701(18) 0.0215(14) 0.0126(11) 0.0123(10)
O4 0.0253(11) 0.0635(17) 0.0692(17) 0.0297(14) 0.0226(11) 0.0192(11)
N1 0.0457(16) 0.0374(15) 0.0398(15) 0.0157(12) 0.0123(12) 0.0119(12)
N2 0.062(2) 0.053(2) 0.0491(18) 0.0161(16) 0.0094(16) 0.0081(16)
C1 0.046(2) 0.087(3) 0.050(2) 0.023(2) 0.0176(17) 0.022(2)
C2 0.047(2) 0.113(4) 0.053(2) 0.024(3) 0.0184(19) 0.021(3)
C3 0.057(2) 0.056(2) 0.0416(19) 0.0133(17) 0.0094(16) 0.0156(19)
C4 0.053(2) 0.072(3) 0.056(2) 0.022(2) -0.0010(19) -0.013(2)
C5 0.055(2) 0.072(3) 0.047(2) 0.021(2) 0.0081(18) -0.014(2)
C6 0.059(3) 0.070(3) 0.048(2) 0.018(2) 0.0117(19) 0.015(2)
C7 0.051(2) 0.045(2) 0.053(2) 0.0167(17) 0.0072(17) 0.0081(16)
C8 0.044(2) 0.058(2) 0.056(2) 0.0190(19) 0.0093(17) 0.0121(18)
C9 0.046(2) 0.057(2) 0.055(2) 0.0183(19) 0.0181(17) 0.0101(17)
C10 0.049(2) 0.0366(18) 0.062(2) 0.0149(16) 0.0160(17) 0.0095(15)
C11 0.059(2) 0.042(2) 0.057(2) 0.0090(17) -0.0041(19) 0.0062(17)
C12 0.075(3) 0.064(3) 0.072(3) 0.016(2) 0.013(3) 0.014(3)
C13 0.111(5) 0.089(4) 0.057(3) 0.024(3) 0.004(3) 0.024(4)
C14 0.090(5) 0.101(5) 0.088(5) 0.028(4) -0.020(4) 0.025(4)
C15 0.062(3) 0.085(4) 0.100(5) 0.027(3) 0.000(3) 0.018(3)
C16 0.059(3) 0.048(2) 0.077(3) 0.011(2) 0.008(2) 0.010(2)
C17 0.043(2) 0.059(3) 0.084(3) 0.022(2) 0.016(2) 0.0113(19)
C18 0.0389(18) 0.0406(19) 0.071(3) 0.0159(18) 0.0146(17) 0.0088(15)
C19 0.050(2) 0.050(2) 0.062(2) 0.0164(19) 0.0200(18) 0.0075(17)
C20 0.0242(14) 0.0304(15) 0.065(2) 0.0217(15) 0.0169(14) 0.0114(11)
C21 0.0221(13) 0.0337(15) 0.063(2) 0.0207(15) 0.0156(13) 0.0108(11)
C22 0.0291(16) 0.055(2) 0.056(2) 0.0175(17) 0.0174(14) 0.0151(15)
C23 0.0252(15) 0.054(2) 0.058(2) 0.0204(17) 0.0101(14) 0.0121(14)
C24 0.0319(15) 0.0270(14) 0.067(2) 0.0249(15) 0.0208(14) 0.0134(12)
C25 0.0336(15) 0.0272(14) 0.0565(19) 0.0230(14) 0.0201(14) 0.0143(11)
C26 0.0484(19) 0.0253(15) 0.0503(19) 0.0157(13) 0.0127(15) 0.0117(13)
C27 0.0508(19) 0.0310(16) 0.0508(19) 0.0235(14) 0.0119(15) 0.0144(14)

loop_
_atom_type_symbol
_atom_type_description
_atom_type_scat_dispersion_real
_atom_type_scat_dispersion_imag
_atom_type_scat_source
C C 0.0033 0.0016 'International Tables Vol C Tables 4.2.6.8 and 6.1.1.4'
H H 0.0000 0.0000 'International Tables Vol C Tables 4.2.6.8 and 6.1.1.4'
N N 0.0061 0.0033 'International Tables Vol C Tables 4.2.6.8 and 6.1.1.4'
O O 0.0106 0.0060 'International Tables Vol C Tables 4.2.6.8 and 6.1.1.4'
Zn Zn 0.2839 1.4301 'International Tables Vol C Tables 4.2.6.8 and 6.1.1.4'

loop_
_geom_angle_atom_site_label_1
_geom_angle_atom_site_label_2
_geom_angle_atom_site_label_3
_geom_angle
_geom_angle_site_symmetry_1
_geom_angle_site_symmetry_3
_geom_angle_publ_flag
O3 Zn1 N1 102.00(12) . . ?
O3 Zn1 O4 158.99(13) . 2_667 ?
N1 Zn1 O4 98.96(13) . 2_667 ?
O3 Zn1 O1 89.03(12) . . ?
N1 Zn1 O1 99.79(12) . . ?
O4 Zn1 O1 88.83(12) 2_667 . ?
O3 Zn1 O2 88.67(12) . 2_667 ?
N1 Zn1 O2 100.14(12) . 2_667 ?
O4 Zn1 O2 86.25(12) 2_667 2_667 ?
O1 Zn1 O2 159.98(13) . 2_667 ?
O3 Zn1 Zn1 82.67(9) . 2_667 ?
N1 Zn1 Zn1 174.51(9) . 2_667 ?
O4 Zn1 Zn1 76.47(9) 2_667 2_667 ?
O1 Zn1 Zn1 77.24(9) . 2_667 ?
O2 Zn1 Zn1 82.74(9) 2_667 2_667 ?
C24 O1 Zn1 130.8(3) . . ?
C24 O2 Zn1 122.6(2) . 2_667 ?
C20 O3 Zn1 123.9(2) . . ?
C20 O4 Zn1 131.1(2) . 2_667 ?
C1 N1 C5 116.8(4) . . ?
C1 N1 Zn1 123.1(3) . . ?
C5 N1 Zn1 119.7(3) . . ?
C6 N2 C7 121.3(4) . . ?
N1 C1 C2 123.7(4) . . ?
N1 C1 H1 118.2 . . ?
C2 C1 H1 118.2 . . ?
C1 C2 C3 119.1(4) . . ?
C1 C2 H2 120.4 . . ?
C3 C2 H2 120.4 . . ?
C4 C3 C2 117.8(4) . . ?
C4 C3 C6 121.4(4) . . ?
C2 C3 C6 120.7(4) . . ?
C3 C4 C5 119.4(4) . . ?
C3 C4 H4 120.3 . . ?
C5 C4 H4 120.3 . . ?
N1 C5 C4 123.0(4) . . ?
N1 C5 H5 118.5 . . ?
C4 C5 H5 118.5 . . ?
N2 C6 C3 120.7(5) . . ?
N2 C6 H6 119.7 . . ?
C3 C6 H6 119.7 . . ?
C19 C7 C8 119.8(4) . . ?
C19 C7 N2 115.6(4) . . ?
C8 C7 N2 124.6(4) . . ?
C9 C8 C7 121.0(4) . . ?
C9 C8 H8 119.5 . . ?
C7 C8 H8 119.5 . . ?
C10 C9 C8 118.7(4) . . ?
C10 C9 H9 120.6 . . ?
C8 C9 H9 120.6 . . ?
C9 C10 C18 121.6(4) . . ?
C9 C10 C11 131.2(4) . . ?
C18 C10 C11 107.1(4) . . ?
C16 C11 C12 119.1(5) . . ?
C16 C11 C10 109.0(4) . . ?
C12 C11 C10 131.7(5) . . ?
C13 C12 C11 118.7(6) . . ?
C13 C12 H12 120.7 . . ?
C11 C12 H12 120.7 . . ?
C12 C13 C14 120.0(6) . . ?
C12 C13 H13 120.0 . . ?
C14 C13 H13 120.0 . . ?
C15 C14 C13 122.6(6) . . ?
C15 C14 H14 118.7 . . ?
C13 C14 H14 118.7 . . ?
C14 C15 C16 118.6(6) . . ?
C14 C15 H15 120.7 . . ?
C16 C15 H15 120.7 . . ?
C15 C16 C11 120.9(6) . . ?
C15 C16 C17 129.3(5) . . ?
C11 C16 C17 109.7(4) . . ?
C18 C17 C16 102.1(4) . . ?
C18 C17 H17A 111.3 . . ?
C16 C17 H17A 111.3 . . ?
C18 C17 H17B 111.3 . . ?
C16 C17 H17B 111.3 . . ?
H17A C17 H17B 109.2 . . ?
C10 C18 C19 119.8(4) . . ?
C10 C18 C17 112.0(4) . . ?
C19 C18 C17 128.3(4) . . ?
C7 C19 C18 119.0(4) . . ?
C7 C19 H19 120.5 . . ?
C18 C19 H19 120.5 . . ?
O3 C20 O4 125.4(3) . . ?
O3 C20 C21 117.6(3) . . ?
O4 C20 C21 116.9(3) . . ?
C23 C21 C22 119.5(3) 2_767 . ?
C23 C21 C20 120.2(3) 2_767 . ?
C22 C21 C20 120.3(3) . . ?
C21 C22 C23 120.3(4) . . ?
C21 C22 H22 119.8 . . ?
C23 C22 H22 119.8 . . ?
C21 C23 C22 120.1(4) 2_767 . ?
C21 C23 H23 119.9 2_767 . ?
C22 C23 H23 119.9 . . ?
O1 C24 O2 126.4(3) . . ?
O1 C24 C25 116.8(3) . . ?
O2 C24 C25 116.8(3) . . ?
C26 C25 C27 120.0(3) . 2_657 ?
C26 C25 C24 120.4(3) . . ?
C27 C25 C24 119.6(3) 2_657 . ?
C25 C26 C27 120.3(3) . . ?
C25 C26 H26 119.9 . . ?
C27 C26 H26 119.9 . . ?
C26 C27 C25 119.7(3) . 2_657 ?
C26 C27 H27 120.1 . . ?
C25 C27 H27 120.1 2_657 . ?

loop_
_geom_bond_atom_site_label_1
_geom_bond_atom_site_label_2
_geom_bond_distance
_geom_bond_site_symmetry_2
_geom_bond_publ_flag
Zn1 O3 2.014(2) . ?
Zn1 N1 2.035(3) . ?
Zn1 O4 2.036(2) 2_667 ?
Zn1 O1 2.042(2) . ?
Zn1 O2 2.057(2) 2_667 ?
Zn1 Zn1 2.9508(8) 2_667 ?
O1 C24 1.250(5) . ?
O2 C24 1.260(5) . ?
O3 C20 1.246(5) . ?
O4 C20 1.251(5) . ?
N1 C1 1.321(5) . ?
N1 C5 1.335(5) . ?
N2 C6 1.237(6) . ?
N2 C7 1.422(5) . ?
C1 C2 1.374(7) . ?
C1 H1 0.9300 . ?
C2 C3 1.376(7) . ?
C2 H2 0.9300 . ?
C3 C4 1.369(7) . ?
C3 C6 1.477(6) . ?
C4 C5 1.379(6) . ?
C4 H4 0.9300 . ?
C5 H5 0.9300 . ?
C6 H6 0.9300 . ?
C7 C19 1.392(6) . ?
C7 C8 1.402(6) . ?
C8 C9 1.381(6) . ?
C8 H8 0.9300 . ?
C9 C10 1.376(6) . ?
C9 H9 0.9300 . ?
C10 C18 1.386(6) . ?
C10 C11 1.473(6) . ?
C11 C16 1.391(7) . ?
C11 C12 1.410(8) . ?
C12 C13 1.371(8) . ?
C12 H12 0.9300 . ?
C13 C14 1.377(10) . ?
C13 H13 0.9300 . ?
C14 C15 1.342(11) . ?
C14 H14 0.9300 . ?
C15 C16 1.381(8) . ?
C15 H15 0.9300 . ?
C16 C17 1.514(8) . ?
C17 C18 1.488(6) . ?
C17 H17A 0.9700 . ?
C17 H17B 0.9700 . ?
C18 C19 1.402(7) . ?
C19 H19 0.9300 . ?
C20 C21 1.504(4) . ?
C21 C23 1.378(5) 2_767 ?
C21 C22 1.384(5) . ?
C22 C23 1.389(5) . ?
C22 H22 0.9300 . ?
C23 H23 0.9300 . ?
C24 C25 1.508(4) . ?
C25 C26 1.382(5) . ?
C25 C27 1.395(5) 2_657 ?
C26 C27 1.389(5) . ?
C26 H26 0.9300 . ?
C27 H27 0.9300 . ?
